data_9016537
loop_
_publ_author_name
'Keggin, J.'

_publ_section_title
;
 The Structure and Formula of 12-Phosphotungstic Acid
 _cod_database_code 1010873
;
_journal_name_full 'Proceedings of the Royal Society of London'
_journal_page_first 75
_journal_page_last 100
_journal_volume 144
_journal_year 1934
_chemical_formula_sum 'O40 P W12'
_space_group_IT_number 224
_symmetry_space_group_name_Hall 'P 4n 2 3 -1n'
_symmetry_space_group_name_H-M 'P n -3 m :1'
_cell_angle_alpha 90
_cell_angle_beta 90
_cell_angle_gamma 90
_cell_length_a 12.141
_cell_length_b 12.141
_cell_length_c 12.141
_cell_formula_units_Z 2
_cell_volume 1789.631
_database_code_amcsd 0017544
_exptl_crystal_density_diffrn 5.339
_cod_duplicate_entry 1010873
_cod_original_cell_volume 1789.630
_cod_original_sg_symbol_H-M 'P n 3 m'
_cod_original_formula_sum 'P O40 W12'
_cod_database_code 9016537
_amcsd_formula_title 'H3 O40 P W12'

loop_
_space_group_symop_operation_xyz
x,y,z
1/2+z,1/2-x,1/2+y
-y,z,-x
1/2+x,1/2-y,1/2+z
-z,x,-y
1/2+y,1/2-z,1/2+x
-x,y,-z
x,-z,-y
1/2-z,1/2+y,1/2+x
y,-x,-z
1/2-x,1/2+z,1/2+y
z,-y,-x
1/2-y,1/2+x,1/2+z
x,z,y
1/2-z,1/2-y,1/2-x
y,x,z
1/2-x,1/2-z,1/2-y
z,y,x
1/2-y,1/2-x,1/2-z
1/2+z,1/2+x,1/2-y
-y,-z,x
1/2+x,1/2+y,1/2-z
-z,-x,y
1/2+y,1/2+z,1/2-x
-x,-y,z
1/2-z,1/2+x,1/2+y
y,-z,-x
1/2-x,1/2+y,1/2+z
z,-x,-y
1/2-y,1/2+z,1/2+x
x,-y,-z
-x,z,-y
1/2+z,1/2-y,1/2+x
-y,x,-z
1/2+x,1/2-z,1/2+y
-z,y,-x
1/2+y,1/2-x,1/2+z
-x,-z,y
1/2+z,1/2+y,1/2-x
-y,-x,z
1/2+x,1/2+z,1/2-y
-z,-y,x
1/2+y,1/2+x,1/2-z
1/2-z,1/2-x,1/2-y
y,z,x
1/2-x,1/2-y,1/2-z
z,x,y
1/2-y,1/2-z,1/2-x

loop_
_atom_site_label
_atom_site_fract_x
_atom_site_fract_y
_atom_site_fract_z
P1 0.00000 0.00000 0.00000
O1 0.99000 0.99000 0.99000
O2 0.08000 0.08000 0.76600
O3 0.12300 0.12300 0.29200
O4 0.31200 0.31200 0.99200
W1 0.20500 0.20500 0.00600

loop_
_cod_related_entry_id
_cod_related_entry_database
_cod_related_entry_code
1 AMCSD 0017544
